data_4085473
loop_
_publ_author_name
'Protchenko, Andrey V.'
'Blake, Matthew P.'
'Schwarz, Andrew D.'
'Jones, Cameron'
'Mountford, Philip'
'Aldridge, Simon'

_publ_section_title
;
 Reactivity of Boryl- and Silyl-Substituted Carbenoids toward Alkynes:
 Insertion and Cycloaddition Chemistry
;
_journal_issue 11
_journal_name_full Organometallics
_journal_page_first 2126
_journal_paper_doi 10.1021/om501252m
_journal_volume 34
_journal_year 2015
_chemical_formula_moiety 'C32 H59 N1 Si6'
_chemical_formula_sum 'C32 H59 N Si6'
_chemical_formula_weight 626.34
_space_group_IT_number 2
_symmetry_cell_setting triclinic
_symmetry_space_group_name_Hall '-P 1'
_symmetry_space_group_name_H-M 'P -1'
_atom_sites_solution_hydrogens difmap
_atom_sites_solution_primary direct
_cell_angle_alpha 101.382(3)
_cell_angle_beta 91.531(2)
_cell_angle_gamma 113.170(3)
_cell_formula_units_Z 2
_cell_length_a 9.9961(3)
_cell_length_b 12.1873(4)
_cell_length_c 17.8179(5)
_cell_measurement_reflns_used 11145
_cell_measurement_temperature 150
_cell_measurement_theta_max 76
_cell_measurement_theta_min 4
_cell_volume 1943.18(12)
_computing_cell_refinement 'USER DEFINED CELL REFINEMENT'
_computing_data_collection 'USER DEFINED DATA COLLECTION'
_computing_data_reduction 'CrysAlis, (Oxford Diffraction, 2002)'
_computing_molecular_graphics 'CAMERON (Watkin et al., 1996)'
_computing_publication_material 'CRYSTALS (Betteridge et al., 2003)'
_computing_structure_refinement 'CRYSTALS (Betteridge et al., 2003)'
_computing_structure_solution 'SIR92 (Altomare et al., 1994)'
_diffrn_ambient_temperature 150
_diffrn_measured_fraction_theta_full 0.996
_diffrn_measured_fraction_theta_max 0.983
_diffrn_measurement_device Serial
_diffrn_measurement_device_type Unknown
_diffrn_measurement_method \w/2\q
_diffrn_radiation_monochromator graphite
_diffrn_radiation_type 'Cu K\a'
_diffrn_radiation_wavelength 1.54184
_diffrn_reflns_av_R_equivalents 0.021
_diffrn_reflns_limit_h_max 11
_diffrn_reflns_limit_h_min -12
_diffrn_reflns_limit_k_max 14
_diffrn_reflns_limit_k_min -15
_diffrn_reflns_limit_l_max 22
_diffrn_reflns_limit_l_min -19
_diffrn_reflns_number 19323
_diffrn_reflns_theta_full 73.466
_diffrn_reflns_theta_max 76.527
_diffrn_reflns_theta_min 4.051
_diffrn_standards_number 0
_exptl_absorpt_coefficient_mu 2.152
_exptl_absorpt_correction_T_max 0.65
_exptl_absorpt_correction_T_min 0.65
_exptl_absorpt_correction_type multi-scan
_exptl_absorpt_process_details 'DENZO/SCALEPACK (Otwinowski & Minor, 1997)'
_exptl_crystal_colour colourless
_exptl_crystal_density_diffrn 1.070
_exptl_crystal_density_method 'not measured'
_exptl_crystal_description block
_exptl_crystal_F_000 684
_exptl_crystal_size_max 0.200
_exptl_crystal_size_mid 0.200
_exptl_crystal_size_min 0.200
_refine_diff_density_max 1.49
_refine_diff_density_min -1.62
_refine_ls_extinction_method None
_refine_ls_goodness_of_fit_ref 1.1106
_refine_ls_hydrogen_treatment noref
_refine_ls_matrix_type full
_refine_ls_number_parameters 352
_refine_ls_number_reflns 7260
_refine_ls_number_restraints 18
_refine_ls_R_factor_all 0.0472
_refine_ls_R_factor_gt 0.0445
_refine_ls_shift/su_max 0.0005426
_refine_ls_shift/su_mean 0.0000307
_refine_ls_structure_factor_coef F
_refine_ls_weighting_details
;
 Method, part 1, Chebychev polynomial, (Watkin, 1994, Prince, 1982) 
 [weight] = 1.0/[A~0~*T~0~(x)+A~1~*T~1~(x) ... +A~n-1~]*T~n-1~(x)] 
 where A~i~ are the Chebychev coefficients listed below and x= Fcalc/Fmax 
 Method = Robust Weighting (Prince, 1982) 
 W = [weight] * [1-(deltaF/6*sigmaF)^2^]^2^ 
 A~i~ are: 
 -0.317 -19.0 -8.89 -7.24 -5.93 
;
_refine_ls_weighting_scheme calc
_refine_ls_wR_factor_all 0.0286
_refine_ls_wR_factor_gt 0.0278
_refine_ls_wR_factor_ref 0.0276
_reflns_limit_h_max 12
_reflns_limit_h_min -12
_reflns_limit_k_max 15
_reflns_limit_k_min -15
_reflns_limit_l_max 22
_reflns_limit_l_min 0
_reflns_number_gt 7467
_reflns_number_total 8062
_reflns_threshold_expression I>2.0\s(I)
_oxford_diffrn_Wilson_B_factor 1.88
_oxford_diffrn_Wilson_scale 0.03
_oxford_refine_ls_r_factor_ref 0.0434
_oxford_refine_ls_scale 6.015(5)
_oxford_reflns_number_all 8033
_oxford_reflns_threshold_expression_ref I>0.0\s(I)
_cod_data_source_file om501252m_si_002.cif
_cod_data_source_block 10
_cod_depositor_comments 'Adding full bibliography for 4085469--4085474.cif.'
_cod_original_cell_volume 1943.17(12)
_cod_original_sg_symbol_H-M 'P -1 '
_cod_original_formula_sum 'C32 H59 N1 Si6'
_cod_database_code 4085473

loop_
_symmetry_equiv_pos_as_xyz
x,y,z
-x,-y,-z

loop_
_atom_site_label
_atom_site_type_symbol
_atom_site_fract_x
_atom_site_fract_y
_atom_site_fract_z
_atom_site_U_iso_or_equiv
_atom_site_occupancy
_atom_site_adp_type
_atom_site_refinement_flags_adp
Si1 Si 0.52478(5) 0.35871(4) 0.24695(2) 0.0182 1.0000 Uani .
Si2 Si 0.55231(5) 0.20327(4) 0.29789(3) 0.0201 1.0000 Uani .
Si3 Si 0.48862(6) 0.22557(6) 0.42578(3) 0.0319 1.0000 Uani U
Si4 Si 0.35616(6) 0.02554(5) 0.22513(3) 0.0314 1.0000 Uani .
Si5 Si 0.75892(5) 0.15411(5) 0.29502(3) 0.0250 1.0000 Uani .
Si6 Si 0.62092(5) 0.62468(4) 0.23687(3) 0.0204 1.0000 Uani .
N1 N 0.66505(15) 0.50047(12) 0.24718(8) 0.0195 1.0000 Uani .
C1 C 0.34299(18) 0.35700(16) 0.25198(10) 0.0242 1.0000 Uani .
C2 C 0.35851(18) 0.30862(16) 0.17994(10) 0.0226 1.0000 Uani .
C3 C 0.26438(19) 0.25660(16) 0.10590(10) 0.0244 1.0000 Uani .
C4 C 0.1125(2) 0.21770(18) 0.10428(11) 0.0308 1.0000 Uani .
C5 C 0.0226(2) 0.1622(2) 0.03474(13) 0.0373 1.0000 Uani .
C6 C 0.0833(2) 0.14849(19) -0.03383(12) 0.0386 1.0000 Uani .
C7 C 0.2340(2) 0.1895(2) -0.03272(11) 0.0386 1.0000 Uani .
C8 C 0.3238(2) 0.24297(19) 0.03683(11) 0.0320 1.0000 Uani .
C9 C 0.81443(18) 0.51542(15) 0.23961(10) 0.0221 1.0000 Uani .
C10 C 0.85233(19) 0.47042(17) 0.16753(11) 0.0258 1.0000 Uani .
C11 C 0.9981(2) 0.4851(2) 0.16268(12) 0.0330 1.0000 Uani .
C12 C 1.1039(2) 0.5458(2) 0.22558(13) 0.0364 1.0000 Uani .
C13 C 1.0668(2) 0.59435(18) 0.29465(12) 0.0325 1.0000 Uani .
C14 C 0.92287(19) 0.58092(16) 0.30333(11) 0.0259 1.0000 Uani .
C15 C 0.7443(2) 0.41545(18) 0.09527(11) 0.0292 1.0000 Uani .
C16 C 0.7231(3) 0.2853(3) 0.05899(17) 0.0632 1.0000 Uani .
C17 C 0.7918(3) 0.4972(3) 0.03725(14) 0.0546 1.0000 Uani .
C18 C 0.8867(2) 0.63388(18) 0.38050(11) 0.0314 1.0000 Uani .
C19 C 1.0006(3) 0.7631(2) 0.41851(14) 0.0492 1.0000 Uani .
C20 C 0.8671(3) 0.5478(2) 0.43467(13) 0.0448 1.0000 Uani .
C21 C 0.5268(2) 0.66613(18) 0.32043(11) 0.0305 1.0000 Uani .
C22 C 0.5017(2) 0.59252(17) 0.14549(11) 0.0276 1.0000 Uani .
C23 C 0.7941(2) 0.75907(17) 0.23387(12) 0.0321 1.0000 Uani .
C24 C 0.3690(3) 0.0041(2) 0.11889(13) 0.0445 1.0000 Uani .
C25 C 0.3597(3) -0.1149(2) 0.25179(16) 0.0548 1.0000 Uani .
C26 C 0.1735(2) 0.0290(2) 0.24404(14) 0.0444 1.0000 Uani .
C27 C 0.3810(3) 0.3212(2) 0.44138(13) 0.0480 1.0000 Uani U
C28 C 0.6505(2) 0.2899(2) 0.50127(12) 0.0406 1.0000 Uani U
C29 C 0.3723(3) 0.0706(2) 0.44428(13) 0.0533 1.0000 Uani U
C30 C 0.7655(3) 0.0703(2) 0.19615(13) 0.0416 1.0000 Uani .
C31 C 0.9398(2) 0.2865(2) 0.32677(14) 0.0419 1.0000 Uani .
C32 C 0.7378(2) 0.0478(2) 0.36163(12) 0.0373 1.0000 Uani .
H11 H 0.2703 0.3761 0.2804 0.0328 1.0000 Uiso .
H41 H 0.0707 0.2305 0.1528 0.0390 1.0000 Uiso .
H51 H -0.0840 0.1334 0.0343 0.0459 1.0000 Uiso .
H61 H 0.0208 0.1080 -0.0826 0.0482 1.0000 Uiso .
H71 H 0.2770 0.1789 -0.0808 0.0485 1.0000 Uiso .
H81 H 0.4301 0.2689 0.0372 0.0404 1.0000 Uiso .
H111 H 1.0255 0.4501 0.1138 0.0422 1.0000 Uiso .
H121 H 1.2042 0.5546 0.2204 0.0452 1.0000 Uiso .
H131 H 1.1415 0.6374 0.3389 0.0424 1.0000 Uiso .
H151 H 0.6476 0.4154 0.1110 0.0356 1.0000 Uiso .
H161 H 0.6549 0.2524 0.0110 0.0976 1.0000 Uiso .
H162 H 0.8184 0.2851 0.0469 0.0977 1.0000 Uiso .
H163 H 0.6834 0.2325 0.0959 0.0983 1.0000 Uiso .
H171 H 0.7157 0.4673 -0.0064 0.0865 1.0000 Uiso .
H172 H 0.8820 0.4969 0.0185 0.0878 1.0000 Uiso .
H173 H 0.8066 0.5832 0.0629 0.0880 1.0000 Uiso .
H181 H 0.7903 0.6396 0.3716 0.0389 1.0000 Uiso .
H191 H 0.9648 0.7969 0.4653 0.0771 1.0000 Uiso .
H192 H 1.0937 0.7590 0.4340 0.0771 1.0000 Uiso .
H193 H 1.0169 0.8167 0.3826 0.0771 1.0000 Uiso .
H201 H 0.8390 0.5806 0.4833 0.0703 1.0000 Uiso .
H202 H 0.9575 0.5378 0.4442 0.0711 1.0000 Uiso .
H203 H 0.7888 0.4636 0.4108 0.0700 1.0000 Uiso .
H211 H 0.4910 0.7236 0.3124 0.0492 1.0000 Uiso .
H212 H 0.5955 0.7018 0.3671 0.0499 1.0000 Uiso .
H213 H 0.4458 0.5922 0.3268 0.0505 1.0000 Uiso .
H221 H 0.4845 0.6659 0.1433 0.0451 1.0000 Uiso .
H222 H 0.5501 0.5732 0.1017 0.0443 1.0000 Uiso .
H223 H 0.4094 0.5240 0.1433 0.0439 1.0000 Uiso .
H231 H 0.8446 0.7344 0.1924 0.0515 1.0000 Uiso .
H232 H 0.8560 0.7883 0.2828 0.0514 1.0000 Uiso .
H233 H 0.7694 0.8238 0.2242 0.0508 1.0000 Uiso .
H241 H 0.3630 0.0711 0.0993 0.0710 1.0000 Uiso .
H242 H 0.4597 -0.0010 0.1071 0.0703 1.0000 Uiso .
H243 H 0.2907 -0.0711 0.0919 0.0711 1.0000 Uiso .
H251 H 0.3548 -0.1118 0.3059 0.0882 1.0000 Uiso .
H252 H 0.4497 -0.1259 0.2365 0.0876 1.0000 Uiso .
H253 H 0.2764 -0.1862 0.2234 0.0877 1.0000 Uiso .
H261 H 0.0975 -0.0508 0.2221 0.0695 1.0000 Uiso .
H262 H 0.1649 0.0504 0.2993 0.0705 1.0000 Uiso .
H263 H 0.1555 0.0871 0.2201 0.0699 1.0000 Uiso .
H271 H 0.3590 0.3307 0.4933 0.1297 1.0000 Uiso .
H272 H 0.2936 0.2846 0.4041 0.1304 1.0000 Uiso .
H273 H 0.4445 0.4040 0.4337 0.1292 1.0000 Uiso .
H281 H 0.7342 0.2784 0.4819 0.0720 1.0000 Uiso .
H282 H 0.6758 0.3763 0.5202 0.0734 1.0000 Uiso .
H283 H 0.6236 0.2519 0.5438 0.0723 1.0000 Uiso .
H291 H 0.4284 0.0186 0.4391 0.1249 1.0000 Uiso .
H292 H 0.2833 0.0320 0.4079 0.1228 1.0000 Uiso .
H293 H 0.3454 0.0853 0.4965 0.1230 1.0000 Uiso .
H301 H 0.6726 -0.0068 0.1787 0.0656 1.0000 Uiso .
H302 H 0.8477 0.0452 0.1970 0.0652 1.0000 Uiso .
H303 H 0.7789 0.1231 0.1596 0.0651 1.0000 Uiso .
H311 H 0.9464 0.3280 0.3817 0.0640 1.0000 Uiso .
H312 H 1.0151 0.2533 0.3216 0.0638 1.0000 Uiso .
H313 H 0.9584 0.3458 0.2947 0.0646 1.0000 Uiso .
H321 H 0.7404 0.0920 0.4160 0.0606 1.0000 Uiso .
H322 H 0.8171 0.0199 0.3578 0.0604 1.0000 Uiso .
H323 H 0.6462 -0.0230 0.3467 0.0613 1.0000 Uiso .

loop_
_atom_site_aniso_label
_atom_site_aniso_U_11
_atom_site_aniso_U_22
_atom_site_aniso_U_33
_atom_site_aniso_U_23
_atom_site_aniso_U_13
_atom_site_aniso_U_12
Si1 0.0156(2) 0.0205(2) 0.0191(2) 0.00644(17) 0.00261(16) 0.00709(17)
Si2 0.0194(2) 0.0201(2) 0.0217(2) 0.00809(17) 0.00275(17) 0.00724(18)
Si3 0.0275(2) 0.0505(3) 0.0255(2) 0.0190(2) 0.00913(19) 0.0187(2)
Si4 0.0305(3) 0.0198(2) 0.0375(3) 0.0085(2) -0.0063(2) 0.0034(2)
Si5 0.0253(2) 0.0247(2) 0.0305(3) 0.0113(2) 0.00650(19) 0.0133(2)
Si6 0.0211(2) 0.0199(2) 0.0224(2) 0.00729(17) 0.00218(17) 0.00958(18)
N1 0.0185(7) 0.0183(7) 0.0209(7) 0.0066(5) 0.0020(5) 0.0055(5)
C1 0.0182(8) 0.0270(9) 0.0287(9) 0.0098(7) 0.0052(7) 0.0086(7)
C2 0.0175(8) 0.0235(8) 0.0268(8) 0.0098(7) 0.0020(7) 0.0063(7)
C3 0.0230(8) 0.0224(8) 0.0272(9) 0.0090(7) -0.0016(7) 0.0074(7)
C4 0.0240(9) 0.0329(10) 0.0347(10) 0.0055(8) -0.0013(8) 0.0119(8)
C5 0.0275(10) 0.0362(11) 0.0453(12) 0.0056(9) -0.0087(9) 0.0123(9)
C6 0.0414(12) 0.0339(11) 0.0337(10) 0.0049(9) -0.0134(9) 0.0108(9)
C7 0.0448(12) 0.0390(12) 0.0262(10) 0.0083(8) -0.0003(9) 0.0108(10)
C8 0.0276(9) 0.0363(11) 0.0285(9) 0.0095(8) 0.0009(8) 0.0083(8)
C9 0.0199(8) 0.0203(8) 0.0280(9) 0.0115(7) 0.0038(7) 0.0074(7)
C10 0.0223(8) 0.0274(9) 0.0334(9) 0.0136(8) 0.0097(7) 0.0126(7)
C11 0.0259(9) 0.0431(11) 0.0398(11) 0.0196(9) 0.0142(8) 0.0187(9)
C12 0.0178(9) 0.0439(12) 0.0534(13) 0.0238(10) 0.0099(8) 0.0122(8)
C13 0.0199(9) 0.0314(10) 0.0442(11) 0.0143(9) -0.0012(8) 0.0060(8)
C14 0.0212(8) 0.0230(9) 0.0335(10) 0.0108(7) 0.0010(7) 0.0069(7)
C15 0.0292(9) 0.0369(11) 0.0265(9) 0.0073(8) 0.0074(7) 0.0182(8)
C16 0.0607(17) 0.0545(16) 0.0713(18) -0.0194(13) -0.0178(14) 0.0376(14)
C17 0.0451(13) 0.087(2) 0.0389(12) 0.0334(13) 0.0085(10) 0.0250(14)
C18 0.0284(9) 0.0325(10) 0.0317(10) 0.0036(8) -0.0072(8) 0.0131(8)
C19 0.0487(14) 0.0353(12) 0.0517(14) -0.0020(10) -0.0154(11) 0.0115(10)
C20 0.0606(15) 0.0474(13) 0.0310(11) 0.0102(10) 0.0068(10) 0.0261(12)
C21 0.0384(10) 0.0311(10) 0.0298(9) 0.0067(8) 0.0066(8) 0.0220(9)
C22 0.0289(9) 0.0295(9) 0.0283(9) 0.0108(7) -0.0001(7) 0.0138(8)
C23 0.0309(10) 0.0233(9) 0.0395(11) 0.0131(8) -0.0002(8) 0.0056(8)
C24 0.0550(14) 0.0331(11) 0.0392(12) -0.0026(9) -0.0104(10) 0.0174(10)
C25 0.0554(15) 0.0253(11) 0.0739(18) 0.0188(11) -0.0142(13) 0.0041(10)
C26 0.0251(10) 0.0438(13) 0.0535(14) 0.0211(11) -0.0025(9) -0.0015(9)
C27 0.0459(8) 0.0673(9) 0.0363(8) 0.0129(8) 0.0095(7) 0.0278(8)
C28 0.0342(8) 0.0576(9) 0.0281(7) 0.0141(7) 0.0055(6) 0.0145(7)
C29 0.0455(9) 0.0617(9) 0.0381(8) 0.0215(8) 0.0071(7) 0.0015(8)
C30 0.0516(13) 0.0478(13) 0.0391(12) 0.0117(10) 0.0128(10) 0.0332(11)
C31 0.0253(10) 0.0369(11) 0.0671(15) 0.0165(11) 0.0069(10) 0.0142(9)
C32 0.0428(12) 0.0345(11) 0.0438(12) 0.0195(9) 0.0073(9) 0.0203(9)

loop_
_atom_type_symbol
_atom_type_scat_dispersion_real
_atom_type_scat_dispersion_imag
_atom_type_scat_Cromer_Mann_a1
_atom_type_scat_Cromer_Mann_b1
_atom_type_scat_Cromer_Mann_a2
_atom_type_scat_Cromer_Mann_b2
_atom_type_scat_Cromer_Mann_a3
_atom_type_scat_Cromer_Mann_b3
_atom_type_scat_Cromer_Mann_a4
_atom_type_scat_Cromer_Mann_b4
_atom_type_scat_Cromer_Mann_c
_atom_type_scat_source
C 0.0181 0.0091 2.3100 20.8439 1.0200 10.2075 1.5886 0.5687 0.8650 51.6512 0.2156 'International Tables Vol C 4.2.6.8 and 6.1.1.4'
H 0.0000 0.0000 0.4930 10.5109 0.3229 26.1257 0.1402 3.1424 0.0408 57.7998 0.0030 'International Tables Vol C 4.2.6.8 and 6.1.1.4'
N 0.0311 0.0180 12.2126 0.0057 3.1322 9.8933 2.0125 28.9975 1.1663 0.5826 -11.5290 'International Tables Vol C 4.2.6.8 and 6.1.1.4'
Si 0.2541 0.3302 6.2915 2.4386 3.0353 32.3337 1.9891 0.6785 1.5410 81.6937 1.1407 'International Tables Vol C 4.2.6.8 and 6.1.1.4'

loop_
_geom_angle_atom_site_label_1
_geom_angle_atom_site_label_2
_geom_angle_atom_site_label_3
_geom_angle
_geom_angle_publ_flag
Si2 Si1 N1 125.13(5) yes
Si2 Si1 C1 112.70(6) yes
N1 Si1 C1 115.67(8) yes
Si2 Si1 C2 115.23(6) yes
N1 Si1 C2 117.35(7) yes
C1 Si1 C2 43.18(8) yes
Si1 Si2 Si3 107.41(3) yes
Si1 Si2 Si4 101.55(2) yes
Si3 Si2 Si4 105.30(3) yes
Si1 Si2 Si5 126.26(2) yes
Si3 Si2 Si5 108.90(2) yes
Si4 Si2 Si5 105.43(3) yes
Si2 Si3 C27 110.84(7) yes
Si2 Si3 C28 113.45(7) yes
C27 Si3 C28 109.91(11) yes
Si2 Si3 C29 110.05(8) yes
C27 Si3 C29 107.86(12) yes
C28 Si3 C29 104.41(10) yes
Si2 Si4 C24 112.56(8) yes
Si2 Si4 C25 109.99(8) yes
C24 Si4 C25 106.02(12) yes
Si2 Si4 C26 111.53(8) yes
C24 Si4 C26 108.77(11) yes
C25 Si4 C26 107.72(11) yes
Si2 Si5 C30 110.67(7) yes
Si2 Si5 C31 115.61(7) yes
C30 Si5 C31 108.05(11) yes
Si2 Si5 C32 107.59(7) yes
C30 Si5 C32 107.47(10) yes
C31 Si5 C32 107.10(10) yes
N1 Si6 C21 110.06(7) yes
N1 Si6 C22 113.43(8) yes
C21 Si6 C22 108.72(9) yes
N1 Si6 C23 108.67(8) yes
C21 Si6 C23 109.45(9) yes
C22 Si6 C23 106.41(8) yes
Si6 N1 Si1 119.60(8) yes
Si6 N1 C9 116.97(11) yes
Si1 N1 C9 122.21(11) yes
Si1 C1 C2 69.26(10) yes
Si1 C1 H11 151.2 no
C2 C1 H11 139.5 no
C1 C2 Si1 67.56(10) yes
C1 C2 C3 135.19(16) yes
Si1 C2 C3 157.25(14) yes
C2 C3 C4 120.11(17) yes
C2 C3 C8 120.91(16) yes
C4 C3 C8 118.97(17) yes
C3 C4 C5 120.19(19) yes
C3 C4 H41 119.1 no
C5 C4 H41 120.8 no
C4 C5 C6 120.24(19) yes
C4 C5 H51 119.6 no
C6 C5 H51 120.1 no
C5 C6 C7 119.77(18) yes
C5 C6 H61 120.6 no
C7 C6 H61 119.6 no
C6 C7 C8 120.1(2) yes
C6 C7 H71 120.0 no
C8 C7 H71 119.9 no
C3 C8 C7 120.72(18) yes
C3 C8 H81 119.8 no
C7 C8 H81 119.4 no
N1 C9 C10 119.85(15) yes
N1 C9 C14 119.43(16) yes
C10 C9 C14 120.63(16) yes
C9 C10 C11 118.21(17) yes
C9 C10 C15 122.34(15) yes
C11 C10 C15 119.32(17) yes
C10 C11 C12 121.31(19) yes
C10 C11 H111 119.5 no
C12 C11 H111 119.2 no
C11 C12 C13 119.87(17) yes
C11 C12 H121 119.4 no
C13 C12 H121 120.7 no
C12 C13 C14 121.40(18) yes
C12 C13 H131 119.9 no
C14 C13 H131 118.7 no
C9 C14 C13 118.44(18) yes
C9 C14 C18 121.94(16) yes
C13 C14 C18 119.61(17) yes
C10 C15 C16 112.54(17) yes
C10 C15 C17 110.25(17) yes
C16 C15 C17 110.9(2) yes
C10 C15 H151 106.7 no
C16 C15 H151 109.2 no
C17 C15 H151 107.1 no
C15 C16 H161 111.1 no
C15 C16 H162 108.8 no
H161 C16 H162 109.0 no
C15 C16 H163 109.3 no
H161 C16 H163 109.2 no
H162 C16 H163 109.4 no
C15 C17 H171 110.0 no
C15 C17 H172 110.1 no
H171 C17 H172 109.0 no
C15 C17 H173 109.3 no
H171 C17 H173 108.4 no
H172 C17 H173 110.1 no
C14 C18 C19 113.34(18) yes
C14 C18 C20 110.27(16) yes
C19 C18 C20 110.43(18) yes
C14 C18 H181 107.8 no
C19 C18 H181 107.6 no
C20 C18 H181 107.2 no
C18 C19 H191 109.5 no
C18 C19 H192 109.5 no
H191 C19 H192 108.6 no
C18 C19 H193 110.1 no
H191 C19 H193 109.5 no
H192 C19 H193 109.5 no
C18 C20 H201 109.7 no
C18 C20 H202 110.4 no
H201 C20 H202 109.9 no
C18 C20 H203 110.6 no
H201 C20 H203 109.2 no
H202 C20 H203 107.1 no
Si6 C21 H211 111.0 no
Si6 C21 H212 109.9 no
H211 C21 H212 108.0 no
Si6 C21 H213 108.9 no
H211 C21 H213 109.5 no
H212 C21 H213 109.6 no
Si6 C22 H221 108.6 no
Si6 C22 H222 109.7 no
H221 C22 H222 109.4 no
Si6 C22 H223 111.0 no
H221 C22 H223 109.7 no
H222 C22 H223 108.4 no
Si6 C23 H231 108.3 no
Si6 C23 H232 110.9 no
H231 C23 H232 110.6 no
Si6 C23 H233 108.4 no
H231 C23 H233 110.0 no
H232 C23 H233 108.4 no
Si4 C24 H241 111.8 no
Si4 C24 H242 110.9 no
H241 C24 H242 107.9 no
Si4 C24 H243 109.8 no
H241 C24 H243 108.6 no
H242 C24 H243 107.7 no
Si4 C25 H251 112.1 no
Si4 C25 H252 110.3 no
H251 C25 H252 109.7 no
Si4 C25 H253 109.0 no
H251 C25 H253 108.4 no
H252 C25 H253 107.2 no
Si4 C26 H261 108.8 no
Si4 C26 H262 112.7 no
H261 C26 H262 108.4 no
Si4 C26 H263 111.4 no
H261 C26 H263 107.6 no
H262 C26 H263 107.7 no
Si3 C27 H271 109.4 no
Si3 C27 H272 109.7 no
H271 C27 H272 112.8 no
Si3 C27 H273 107.5 no
H271 C27 H273 107.7 no
H272 C27 H273 109.6 no
Si3 C28 H281 112.4 no
Si3 C28 H282 108.9 no
H281 C28 H282 109.4 no
Si3 C28 H283 108.9 no
H281 C28 H283 109.9 no
H282 C28 H283 107.2 no
Si3 C29 H291 110.0 no
Si3 C29 H292 109.3 no
H291 C29 H292 110.7 no
Si3 C29 H293 106.7 no
H291 C29 H293 111.2 no
H292 C29 H293 108.9 no
Si5 C30 H301 110.5 no
Si5 C30 H302 109.5 no
H301 C30 H302 107.4 no
Si5 C30 H303 110.3 no
H301 C30 H303 110.0 no
H302 C30 H303 109.1 no
Si5 C31 H311 111.2 no
Si5 C31 H312 106.9 no
H311 C31 H312 108.8 no
Si5 C31 H313 111.7 no
H311 C31 H313 109.6 no
H312 C31 H313 108.6 no
Si5 C32 H321 109.5 no
Si5 C32 H322 109.2 no
H321 C32 H322 110.4 no
Si5 C32 H323 109.9 no
H321 C32 H323 109.7 no
H322 C32 H323 108.1 no

loop_
_geom_bond_atom_site_label_1
_geom_bond_atom_site_label_2
_geom_bond_distance
_geom_bond_publ_flag
Si1 Si2 2.3587(6) yes
Si1 N1 1.7440(14) yes
Si1 C1 1.8140(17) yes
Si1 C2 1.8354(17) yes
Si2 Si3 2.3750(7) yes
Si2 Si4 2.3729(7) yes
Si2 Si5 2.3652(6) yes
Si3 C27 1.862(3) yes
Si3 C28 1.874(2) yes
Si3 C29 1.889(2) yes
Si4 C24 1.874(2) yes
Si4 C25 1.878(2) yes
Si4 C26 1.881(2) yes
Si5 C30 1.871(2) yes
Si5 C31 1.866(2) yes
Si5 C32 1.880(2) yes
Si6 N1 1.7750(14) yes
Si6 C21 1.8732(19) yes
Si6 C22 1.8716(19) yes
Si6 C23 1.8685(19) yes
N1 C9 1.445(2) yes
C1 C2 1.343(2) yes
C1 H11 0.972 no
C2 C3 1.470(2) yes
C3 C4 1.399(3) yes
C3 C8 1.389(3) yes
C4 C5 1.390(3) yes
C4 H41 0.982 no
C5 C6 1.388(3) yes
C5 H51 0.982 no
C6 C7 1.387(3) yes
C6 H61 0.974 no
C7 C8 1.388(3) yes
C7 H71 0.977 no
C8 H81 0.982 no
C9 C10 1.416(2) yes
C9 C14 1.413(2) yes
C10 C11 1.404(2) yes
C10 C15 1.513(3) yes
C11 C12 1.384(3) yes
C11 H111 0.987 no
C12 C13 1.382(3) yes
C12 H121 0.975 no
C13 C14 1.399(3) yes
C13 H131 0.976 no
C14 C18 1.516(3) yes
C15 C16 1.518(3) yes
C15 C17 1.532(3) yes
C15 H151 1.014 no
C16 H161 0.987 no
C16 H162 0.983 no
C16 H163 0.992 no
C17 H171 0.977 no
C17 H172 0.970 no
C17 H173 1.007 no
C18 C19 1.537(3) yes
C18 C20 1.523(3) yes
C18 H181 1.004 no
C19 H191 0.994 no
C19 H192 0.988 no
C19 H193 0.975 no
C20 H201 0.977 no
C20 H202 0.973 no
C20 H203 1.012 no
C21 H211 0.934 no
C21 H212 0.972 no
C21 H213 0.976 no
C22 H221 0.983 no
C22 H222 0.967 no
C22 H223 0.963 no
C23 H231 0.972 no
C23 H232 0.973 no
C23 H233 0.958 no
C24 H241 0.971 no
C24 H242 0.958 no
C24 H243 0.962 no
C25 H251 0.960 no
C25 H252 0.997 no
C25 H253 0.969 no
C26 H261 0.963 no
C26 H262 0.982 no
C26 H263 0.965 no
C27 H271 0.952 no
C27 H272 0.974 no
C27 H273 0.998 no
C28 H281 0.963 no
C28 H282 0.965 no
C28 H283 0.955 no
C29 H291 0.992 no
C29 H292 0.975 no
C29 H293 0.977 no
C30 H301 1.012 no
C30 H302 0.984 no
C30 H303 0.978 no
C31 H311 0.997 no
C31 H312 0.984 no
C31 H313 0.973 no
C32 H321 1.005 no
C32 H322 0.977 no
C32 H323 0.964 no
